data_4314177
loop_
_publ_author_name
'Yu-Bin Dong'
'Jun-Yan Cheng'
'Ru-Qi Huang'
'Mark D. Smith'
'Hans-Conrad zur Loye'

_publ_section_title
;
 Self-Assembly of Coordination Polymers from AgX (X = SbF6-, PF6-, and
 CF3SO3-) and Oxadiazole-Containing Ligands
;
_journal_name_full 'Inorganic Chemistry'
_journal_page_first 5699
_journal_page_last 5706
_journal_paper_doi 10.1021/ic034306t
_journal_volume 42
_journal_year 2003
_chemical_formula_sum 'C15 H12 Ag F3 N4 O4 S'
_chemical_formula_weight 509.22
_chemical_name_systematic
; 
 ? 
;
_space_group_IT_number 60
_symmetry_cell_setting orthorhombic
_symmetry_space_group_name_Hall '-P 2n 2ab'
_symmetry_space_group_name_H-M 'P b c n'
_atom_sites_solution_hydrogens geom
_atom_sites_solution_primary direct
_atom_sites_solution_secondary difmap
_audit_creation_method SHELXL-97
_cell_angle_alpha 90.00
_cell_angle_beta 90.00
_cell_angle_gamma 90.00
_cell_formula_units_Z 8
_cell_length_a 9.8861(5)
_cell_length_b 20.2580(10)
_cell_length_c 17.5517(8)
_cell_measurement_reflns_used 9190
_cell_measurement_temperature 150.0(2)
_cell_measurement_theta_max 26.376
_cell_measurement_theta_min 2.292
_cell_volume 3515.1(3)
_computing_cell_refinement 'SAINT+ NT V6.22 (Bruker, 2001)'
_computing_data_collection 'SMART NT V5.625 (Bruker, 1998)'
_computing_data_reduction 'SAINT+ NT V6.22'
_computing_molecular_graphics 'SHELXTL V6.1 (Sheldrick, 2000)'
_computing_publication_material 'SHELXTL V6.1'
_computing_structure_refinement 'SHELXL-97 (Sheldrick, 1997)'
_computing_structure_solution 'SHELXS-97 (Sheldrick, 1990)'
_diffrn_ambient_temperature 150.0(2)
_diffrn_measured_fraction_theta_full 0.999
_diffrn_measured_fraction_theta_max 0.999
_diffrn_measurement_device_type 'Bruker SMART APEX CCD diffractometer'
_diffrn_measurement_method 'omega scans'
_diffrn_radiation_monochromator graphite
_diffrn_radiation_source 'sealed tube'
_diffrn_radiation_type MoK\a
_diffrn_radiation_wavelength 0.71073
_diffrn_reflns_av_R_equivalents 0.0517
_diffrn_reflns_av_sigmaI/netI 0.0316
_diffrn_reflns_limit_h_max 12
_diffrn_reflns_limit_h_min -12
_diffrn_reflns_limit_k_max 25
_diffrn_reflns_limit_k_min -25
_diffrn_reflns_limit_l_max 21
_diffrn_reflns_limit_l_min -21
_diffrn_reflns_number 26834
_diffrn_reflns_theta_full 26.39
_diffrn_reflns_theta_max 26.39
_diffrn_reflns_theta_min 2.01
_diffrn_standards_decay_% <1
_exptl_absorpt_coefficient_mu 1.328
_exptl_absorpt_correction_T_max 1.0000
_exptl_absorpt_correction_T_min 0.7107
_exptl_absorpt_correction_type multi-scan
_exptl_absorpt_process_details '(SADABS, Bruker, 2001)'
_exptl_crystal_colour colorless
_exptl_crystal_density_diffrn 1.924
_exptl_crystal_density_method 'not measured'
_exptl_crystal_description needle
_exptl_crystal_F_000 2016
_exptl_crystal_size_max 0.36
_exptl_crystal_size_mid 0.08
_exptl_crystal_size_min 0.06
_refine_diff_density_max 1.105
_refine_diff_density_min -0.716
_refine_diff_density_rms 0.110
_refine_ls_extinction_method none
_refine_ls_goodness_of_fit_ref 1.056
_refine_ls_hydrogen_treatment mixed
_refine_ls_matrix_type full
_refine_ls_number_parameters 269
_refine_ls_number_reflns 3609
_refine_ls_number_restraints 6
_refine_ls_restrained_S_all 1.055
_refine_ls_R_factor_all 0.0614
_refine_ls_R_factor_gt 0.0521
_refine_ls_shift/su_max 0.001
_refine_ls_shift/su_mean 0.000
_refine_ls_structure_factor_coef Fsqd
_refine_ls_weighting_details 'calc w=1/[\s^2^(Fo^2^)+(0.0443P)^2^+15.8629P] where P=(Fo^2^+2Fc^2^)/3'
_refine_ls_weighting_scheme calc
_refine_ls_wR_factor_gt 0.1087
_refine_ls_wR_factor_ref 0.1137
_reflns_number_gt 3167
_reflns_number_total 3609
_reflns_threshold_expression >2sigma(I)
_cod_data_source_file ic034306tsi20030718_111823_5.cif
_cod_data_source_block ybd5
_cod_depositor_comments
;
The following automatic conversions were performed:

'_symmetry_cell_setting' value 'Orthorhombic' changed to
'orthorhombic' according to the built-in table from CIF Core
dictionary named 'cif_core.dic' version 2.4.1 from 2010-06-29.

Automatic conversion script
Id: cif_fix_values 1646 2011-03-28 12:23:43Z adriana 
;
_cod_database_code 4314177

loop_
_symmetry_equiv_pos_as_xyz
'x, y, z'
'-x+1/2, -y+1/2, z+1/2'
'-x, y, -z+1/2'
'x+1/2, -y+1/2, -z'
'-x, -y, -z'
'x-1/2, y-1/2, -z-1/2'
'x, -y, z-1/2'
'-x-1/2, y-1/2, z'

loop_
_atom_site_label
_atom_site_type_symbol
_atom_site_fract_x
_atom_site_fract_y
_atom_site_fract_z
_atom_site_U_iso_or_equiv
_atom_site_adp_type
_atom_site_occupancy
_atom_site_symmetry_multiplicity
_atom_site_calc_flag
_atom_site_refinement_flags
_atom_site_disorder_assembly
_atom_site_disorder_group
Ag Ag 0.17087(4) 0.245341(16) 0.57037(2) 0.02761(13) Uani 1 1 d . . .
C1 C 0.4014(5) 0.3306(2) 0.6405(3) 0.0231(9) Uani 1 1 d . . .
C2 C 0.3584(5) 0.3854(2) 0.6817(3) 0.0276(10) Uani 1 1 d . . .
H2 H 0.2931 0.3804 0.7210 0.033 Uiso 1 1 calc R . .
C3 C 0.4105(5) 0.4472(2) 0.6655(3) 0.0323(11) Uani 1 1 d . . .
H3 H 0.3805 0.4844 0.6938 0.039 Uiso 1 1 calc R . .
C4 C 0.5053(5) 0.4555(2) 0.6088(3) 0.0272(10) Uani 1 1 d . . .
H4 H 0.5402 0.4982 0.5979 0.033 Uiso 1 1 calc R . .
C5 C 0.5495(5) 0.4009(2) 0.5676(3) 0.0233(9) Uani 1 1 d . . .
C6 C 0.4954(5) 0.3388(2) 0.5833(2) 0.0228(9) Uani 1 1 d . . .
H6 H 0.5237 0.3017 0.5542 0.027 Uiso 1 1 calc R . .
C7 C 0.6526(5) 0.4071(2) 0.5085(3) 0.0223(9) Uani 1 1 d . . .
C8 C 0.8060(4) 0.4543(2) 0.4425(2) 0.0218(9) Uani 1 1 d . . .
C9 C 0.8992(5) 0.5062(2) 0.4171(2) 0.0214(9) Uani 1 1 d . . .
C10 C 0.8965(4) 0.5680(2) 0.4512(2) 0.0206(9) Uani 1 1 d . . .
H10 H 0.8329 0.5775 0.4903 0.025 Uiso 1 1 calc R . .
C11 C 0.9882(5) 0.6159(2) 0.4275(3) 0.0227(9) Uani 1 1 d . . .
C12 C 1.0793(5) 0.6022(2) 0.3695(3) 0.0270(10) Uani 1 1 d . . .
H12 H 1.1403 0.6354 0.3526 0.032 Uiso 1 1 calc R . .
C13 C 1.0814(6) 0.5402(2) 0.3363(3) 0.0341(12) Uani 1 1 d . . .
H13 H 1.1453 0.5307 0.2974 0.041 Uiso 1 1 calc R . .
C14 C 0.9909(5) 0.4920(2) 0.3594(3) 0.0293(10) Uani 1 1 d . . .
H14 H 0.9915 0.4497 0.3361 0.035 Uiso 1 1 calc R . .
C15 C 0.8276(6) 0.1342(3) 0.6667(3) 0.0426(14) Uani 1 1 d . . .
F1 F 0.7870(4) 0.11750(19) 0.7356(2) 0.0645(11) Uani 1 1 d . . .
F2 F 0.8015(5) 0.08416(19) 0.6202(3) 0.0790(14) Uani 1 1 d . . .
F3 F 0.9591(4) 0.1444(2) 0.6686(2) 0.0691(12) Uani 1 1 d . . .
N1 N 0.3451(4) 0.2672(2) 0.6545(2) 0.0274(9) Uani 1 1 d D . .
H1N H 0.399(5) 0.2361(19) 0.648(3) 0.025(14) Uiso 1 1 d D . .
H2N H 0.315(6) 0.265(3) 0.699(2) 0.05(2) Uiso 1 1 d D . .
N2 N 0.6974(4) 0.36387(18) 0.4605(2) 0.0242(8) Uani 1 1 d . . .
N3 N 0.7992(4) 0.39429(19) 0.4169(2) 0.0255(9) Uani 1 1 d . . .
N4 N 0.9879(4) 0.67917(18) 0.4632(2) 0.0251(8) Uani 1 1 d D . .
H3N H 0.976(7) 0.677(3) 0.5105(18) 0.05(2) Uiso 1 1 d D . .
H4N H 1.061(4) 0.699(2) 0.456(3) 0.027(14) Uiso 1 1 d D . .
O1 O 0.7166(3) 0.46627(14) 0.49942(17) 0.0227(7) Uani 1 1 d . . .
O11 O 0.7653(5) 0.25683(17) 0.6898(2) 0.0439(10) Uani 1 1 d . . .
O12 O 0.5988(3) 0.18468(16) 0.6292(2) 0.0325(8) Uani 1 1 d . . .
O13 O 0.7968(4) 0.21998(19) 0.55930(19) 0.0352(8) Uani 1 1 d . . .
S S 0.73684(12) 0.20748(5) 0.63309(6) 0.0248(3) Uani 1 1 d . . .

loop_
_atom_site_aniso_label
_atom_site_aniso_U_11
_atom_site_aniso_U_22
_atom_site_aniso_U_33
_atom_site_aniso_U_23
_atom_site_aniso_U_13
_atom_site_aniso_U_12
Ag 0.0297(2) 0.01824(19) 0.0349(2) -0.00120(14) -0.00045(15) 0.00264(14)
C1 0.020(2) 0.025(2) 0.024(2) 0.0020(18) -0.0045(18) 0.0008(18)
C2 0.023(3) 0.033(3) 0.027(2) -0.005(2) 0.0020(19) 0.003(2)
C3 0.029(3) 0.030(3) 0.038(3) -0.009(2) -0.001(2) 0.001(2)
C4 0.024(2) 0.019(2) 0.039(3) -0.0013(19) -0.002(2) -0.0020(18)
C5 0.022(2) 0.019(2) 0.028(2) 0.0015(18) -0.0028(19) 0.0020(17)
C6 0.024(2) 0.020(2) 0.024(2) -0.0006(17) -0.0012(18) 0.0039(18)
C7 0.022(2) 0.017(2) 0.028(2) 0.0023(17) -0.0040(18) -0.0008(17)
C8 0.021(2) 0.020(2) 0.024(2) 0.0013(17) -0.0030(18) 0.0014(17)
C9 0.026(2) 0.020(2) 0.018(2) 0.0021(16) -0.0024(18) 0.0001(18)
C10 0.018(2) 0.019(2) 0.025(2) 0.0051(17) -0.0021(18) 0.0004(17)
C11 0.026(2) 0.0158(19) 0.026(2) 0.0014(17) -0.0063(19) 0.0032(17)
C12 0.026(3) 0.020(2) 0.035(3) 0.0029(19) 0.004(2) -0.0043(18)
C13 0.039(3) 0.028(2) 0.036(3) -0.002(2) 0.010(2) -0.003(2)
C14 0.035(3) 0.021(2) 0.032(3) -0.0003(19) -0.003(2) -0.003(2)
C15 0.038(3) 0.043(3) 0.047(3) 0.001(3) -0.009(3) 0.011(3)
F1 0.060(3) 0.072(2) 0.061(2) 0.038(2) -0.0052(19) 0.002(2)
F2 0.086(3) 0.045(2) 0.105(3) -0.024(2) -0.025(3) 0.033(2)
F3 0.031(2) 0.107(3) 0.070(3) 0.024(2) -0.0044(18) 0.016(2)
N1 0.030(2) 0.023(2) 0.029(2) 0.0012(17) 0.0029(18) 0.0042(17)
N2 0.024(2) 0.0194(18) 0.029(2) 0.0000(15) 0.0015(16) -0.0033(15)
N3 0.027(2) 0.0220(19) 0.027(2) 0.0014(15) 0.0023(16) -0.0060(16)
N4 0.024(2) 0.0161(18) 0.035(2) -0.0007(16) 0.0013(18) -0.0028(16)
O1 0.0249(17) 0.0125(14) 0.0306(17) 0.0011(12) -0.0004(13) -0.0027(12)
O11 0.063(3) 0.030(2) 0.038(2) -0.0070(16) 0.009(2) -0.0149(18)
O12 0.0276(19) 0.0259(17) 0.044(2) 0.0029(15) 0.0046(16) -0.0001(14)
O13 0.031(2) 0.044(2) 0.0297(18) -0.0006(16) 0.0009(15) -0.0069(16)
S 0.0272(6) 0.0213(5) 0.0260(5) -0.0009(4) 0.0018(5) -0.0022(5)

loop_
_atom_type_symbol
_atom_type_description
_atom_type_scat_dispersion_real
_atom_type_scat_dispersion_imag
_atom_type_scat_source
C C 0.0033 0.0016 'International Tables Vol C Tables 4.2.6.8 and 6.1.1.4'
H H 0.0000 0.0000 'International Tables Vol C Tables 4.2.6.8 and 6.1.1.4'
N N 0.0061 0.0033 'International Tables Vol C Tables 4.2.6.8 and 6.1.1.4'
O O 0.0106 0.0060 'International Tables Vol C Tables 4.2.6.8 and 6.1.1.4'
F F 0.0171 0.0103 'International Tables Vol C Tables 4.2.6.8 and 6.1.1.4'
S S 0.1246 0.1234 'International Tables Vol C Tables 4.2.6.8 and 6.1.1.4'
Ag Ag -0.8971 1.1015 'International Tables Vol C Tables 4.2.6.8 and 6.1.1.4'

loop_
_geom_angle_atom_site_label_1
_geom_angle_atom_site_label_2
_geom_angle_atom_site_label_3
_geom_angle
_geom_angle_site_symmetry_1
_geom_angle_site_symmetry_3
_geom_angle_publ_flag
N4 Ag N2 131.91(14) 5_666 4_456 ?
N4 Ag N1 123.50(14) 5_666 . ?
N2 Ag N1 104.53(14) 4_456 . ?
C6 C1 C2 119.3(4) . . ?
C6 C1 N1 119.9(4) . . ?
C2 C1 N1 120.7(4) . . ?
C3 C2 C1 120.1(4) . . ?
C3 C2 H2 120.0 . . ?
C1 C2 H2 120.0 . . ?
C4 C3 C2 120.9(5) . . ?
C4 C3 H3 119.6 . . ?
C2 C3 H3 119.6 . . ?
C3 C4 C5 119.4(4) . . ?
C3 C4 H4 120.3 . . ?
C5 C4 H4 120.3 . . ?
C4 C5 C6 119.6(4) . . ?
C4 C5 C7 121.3(4) . . ?
C6 C5 C7 119.0(4) . . ?
C1 C6 C5 120.7(4) . . ?
C1 C6 H6 119.6 . . ?
C5 C6 H6 119.6 . . ?
N2 C7 O1 111.1(4) . . ?
N2 C7 C5 130.1(4) . . ?
O1 C7 C5 118.9(4) . . ?
N3 C8 O1 112.9(4) . . ?
N3 C8 C9 126.8(4) . . ?
O1 C8 C9 120.2(4) . . ?
C10 C9 C14 120.9(4) . . ?
C10 C9 C8 120.3(4) . . ?
C14 C9 C8 118.8(4) . . ?
C9 C10 C11 119.2(4) . . ?
C9 C10 H10 120.4 . . ?
C11 C10 H10 120.4 . . ?
C12 C11 C10 120.2(4) . . ?
C12 C11 N4 120.2(4) . . ?
C10 C11 N4 119.6(4) . . ?
C13 C12 C11 120.0(4) . . ?
C13 C12 H12 120.0 . . ?
C11 C12 H12 120.0 . . ?
C14 C13 C12 120.4(5) . . ?
C14 C13 H13 119.8 . . ?
C12 C13 H13 119.8 . . ?
C13 C14 C9 119.3(4) . . ?
C13 C14 H14 120.4 . . ?
C9 C14 H14 120.4 . . ?
F3 C15 F1 108.5(5) . . ?
F3 C15 F2 109.1(5) . . ?
F1 C15 F2 108.1(5) . . ?
F3 C15 S 111.3(4) . . ?
F1 C15 S 110.7(4) . . ?
F2 C15 S 109.0(4) . . ?
C1 N1 Ag 110.8(3) . . ?
C1 N1 H1N 114(4) . . ?
Ag N1 H1N 104(4) . . ?
C1 N1 H2N 110(5) . . ?
Ag N1 H2N 109(5) . . ?
H1N N1 H2N 109(6) . . ?
C7 N2 N3 107.6(4) . . ?
C7 N2 Ag 140.2(3) . 4_556 ?
N3 N2 Ag 112.1(3) . 4_556 ?
C8 N3 N2 105.0(4) . . ?
C11 N4 Ag 119.5(3) . 5_666 ?
C11 N4 H3N 112(4) . . ?
Ag N4 H3N 102(4) 5_666 . ?
C11 N4 H4N 111(4) . . ?
Ag N4 H4N 104(4) 5_666 . ?
H3N N4 H4N 107(6) . . ?
C8 O1 C7 103.4(3) . . ?
O11 S O12 116.1(2) . . ?
O11 S O13 114.7(2) . . ?
O12 S O13 113.6(2) . . ?
O11 S C15 104.2(3) . . ?
O12 S C15 102.7(2) . . ?
O13 S C15 103.2(3) . . ?

loop_
_geom_bond_atom_site_label_1
_geom_bond_atom_site_label_2
_geom_bond_distance
_geom_bond_site_symmetry_2
_geom_bond_publ_flag
Ag N4 2.270(4) 5_666 ?
Ag N2 2.293(4) 4_456 ?
Ag N1 2.312(4) . ?
C1 C6 1.378(6) . ?
C1 C2 1.392(6) . ?
C1 N1 1.420(6) . ?
C2 C3 1.383(7) . ?
C2 H2 0.9500 . ?
C3 C4 1.377(7) . ?
C3 H3 0.9500 . ?
C4 C5 1.392(6) . ?
C4 H4 0.9500 . ?
C5 C6 1.395(6) . ?
C5 C7 1.459(6) . ?
C6 H6 0.9500 . ?
C7 N2 1.294(6) . ?
C7 O1 1.365(5) . ?
C8 N3 1.297(6) . ?
C8 O1 1.356(5) . ?
C8 C9 1.468(6) . ?
C9 C10 1.388(6) . ?
C9 C14 1.389(7) . ?
C10 C11 1.392(6) . ?
C10 H10 0.9500 . ?
C11 C12 1.387(7) . ?
C11 N4 1.426(6) . ?
C12 C13 1.385(7) . ?
C12 H12 0.9500 . ?
C13 C14 1.385(7) . ?
C13 H13 0.9500 . ?
C14 H14 0.9500 . ?
C15 F3 1.317(7) . ?
C15 F1 1.318(7) . ?
C15 F2 1.326(7) . ?
C15 S 1.832(6) . ?
N1 H1N 0.84(3) . ?
N1 H2N 0.83(3) . ?
N2 N3 1.407(5) . ?
N2 Ag 2.293(4) 4_556 ?
N4 Ag 2.270(4) 5_666 ?
N4 H3N 0.84(3) . ?
N4 H4N 0.84(3) . ?
O11 S 1.438(4) . ?
O12 S 1.443(4) . ?
O13 S 1.447(4) . ?

loop_
_geom_hbond_atom_site_label_D
_geom_hbond_atom_site_label_H
_geom_hbond_atom_site_label_A
_geom_hbond_distance_DH
_geom_hbond_distance_HA
_geom_hbond_distance_DA
_geom_hbond_angle_DHA
_geom_hbond_site_symmetry_A
N1 H1N O12 0.84(3) 2.25(3) 3.047(5) 159(5) .
N1 H2N O11 0.83(3) 2.12(3) 2.951(6) 178(7) 3_656
N4 H3N O12 0.84(3) 2.22(3) 3.038(6) 166(6) 8_765
N4 H4N O13 0.84(3) 2.18(3) 2.977(5) 159(5) 5_766

loop_
_geom_torsion_atom_site_label_1
_geom_torsion_atom_site_label_2
_geom_torsion_atom_site_label_3
_geom_torsion_atom_site_label_4
_geom_torsion
_geom_torsion_site_symmetry_1
_geom_torsion_site_symmetry_2
_geom_torsion_site_symmetry_3
_geom_torsion_site_symmetry_4
_geom_torsion_publ_flag
C6 C1 C2 C3 -0.5(7) . . . . ?
N1 C1 C2 C3 -177.6(4) . . . . ?
C1 C2 C3 C4 -0.1(8) . . . . ?
C2 C3 C4 C5 -0.3(8) . . . . ?
C3 C4 C5 C6 1.1(7) . . . . ?
C3 C4 C5 C7 -178.2(4) . . . . ?
C2 C1 C6 C5 1.3(7) . . . . ?
N1 C1 C6 C5 178.5(4) . . . . ?
C4 C5 C6 C1 -1.7(7) . . . . ?
C7 C5 C6 C1 177.6(4) . . . . ?
C4 C5 C7 N2 -173.3(5) . . . . ?
C6 C5 C7 N2 7.4(7) . . . . ?
C4 C5 C7 O1 6.9(7) . . . . ?
C6 C5 C7 O1 -172.4(4) . . . . ?
N3 C8 C9 C10 -178.5(4) . . . . ?
O1 C8 C9 C10 0.0(6) . . . . ?
N3 C8 C9 C14 0.4(7) . . . . ?
O1 C8 C9 C14 179.0(4) . . . . ?
C14 C9 C10 C11 -0.6(7) . . . . ?
C8 C9 C10 C11 178.4(4) . . . . ?
C9 C10 C11 C12 1.1(7) . . . . ?
C9 C10 C11 N4 -178.8(4) . . . . ?
C10 C11 C12 C13 -1.5(7) . . . . ?
N4 C11 C12 C13 178.4(5) . . . . ?
C11 C12 C13 C14 1.4(8) . . . . ?
C12 C13 C14 C9 -0.9(8) . . . . ?
C10 C9 C14 C13 0.5(7) . . . . ?
C8 C9 C14 C13 -178.5(4) . . . . ?
C6 C1 N1 Ag -81.7(4) . . . . ?
C2 C1 N1 Ag 95.4(4) . . . . ?
N4 Ag N1 C1 -42.1(4) 5_666 . . . ?
N2 Ag N1 C1 140.4(3) 4_456 . . . ?
O1 C7 N2 N3 1.1(5) . . . . ?
C5 C7 N2 N3 -178.6(4) . . . . ?
O1 C7 N2 Ag 176.8(3) . . . 4_556 ?
C5 C7 N2 Ag -3.0(8) . . . 4_556 ?
O1 C8 N3 N2 -0.2(5) . . . . ?
C9 C8 N3 N2 178.5(4) . . . . ?
C7 N2 N3 C8 -0.6(5) . . . . ?
Ag N2 N3 C8 -177.6(3) 4_556 . . . ?
C12 C11 N4 Ag 101.2(5) . . . 5_666 ?
C10 C11 N4 Ag -78.9(5) . . . 5_666 ?
N3 C8 O1 C7 0.8(5) . . . . ?
C9 C8 O1 C7 -177.9(4) . . . . ?
N2 C7 O1 C8 -1.2(5) . . . . ?
C5 C7 O1 C8 178.6(4) . . . . ?
F3 C15 S O11 -63.0(5) . . . . ?
F1 C15 S O11 57.7(5) . . . . ?
F2 C15 S O11 176.5(4) . . . . ?
F3 C15 S O12 175.4(4) . . . . ?
F1 C15 S O12 -63.8(5) . . . . ?
F2 C15 S O12 55.0(5) . . . . ?
F3 C15 S O13 57.1(5) . . . . ?
F1 C15 S O13 177.9(4) . . . . ?
F2 C15 S O13 -63.4(5) . . . . ?
